data_2206702
loop_
_publ_author_name
'Florence, Alastair'
'Johnston, Andrea'
'Fernandes, Philippe'
'Shankland, Kenneth'
'Stevens, Howard N. E.'
'Osmundsen, Sigrunn'
'Mullen, Alexander B.'

_publ_section_title
;
 Powder study of hydrochlorothiazide form II
;
_journal_issue 9
_journal_name_full 'Acta Crystallographica Section E'
_journal_page_first o2798
_journal_page_last o2800
_journal_paper_doi 10.1107/S1600536805023640
_journal_volume 61
_journal_year 2005
_chemical_formula_moiety ' C7 H8 Cl N3 O4 S2'
_chemical_formula_sum 'C7 H8 Cl N3 O4 S2'
_chemical_formula_weight 297.75
_chemical_name_common 'Hydrochlorothiazide form II'
_space_group_IT_number 14
_symmetry_cell_setting monoclinic
_symmetry_space_group_name_Hall '-P 2ybc'
_symmetry_space_group_name_H-M 'P 1 21/c 1'
_cell_angle_alpha 90
_cell_angle_beta 113.2087(19)
_cell_angle_gamma 90
_cell_formula_units_Z 4
_cell_length_a 9.4884(5)
_cell_length_b 8.3334(4)
_cell_length_c 15.1309(7)
_cell_measurement_temperature 298
_cell_volume 1099.59(9)
_computing_data_collection 'DIFFRAC plus XRD Commander (Kienle & Jacob, 2003)'
_computing_data_reduction 'DASH (David et al., 2001)'
_computing_publication_material 'enCifer (Allen et al., 2004)'
_computing_structure_refinement 'TOPAS (Coelho, 2003)'
_computing_structure_solution DASH
_diffrn_ambient_temperature 298
_diffrn_measurement_device_type 'Bruker AXS D8 Advance'
_diffrn_radiation_monochromator 'primary focussing, Ge 111'
_diffrn_radiation_type 'Cu K\a~1~'
_diffrn_radiation_wavelength 1.54056
_diffrn_reflns_limit_h_max 6
_diffrn_reflns_limit_h_min 0
_diffrn_reflns_limit_k_max 5
_diffrn_reflns_limit_k_min -5
_diffrn_reflns_limit_l_max 9
_diffrn_reflns_limit_l_min -10
_diffrn_reflns_number 355
_exptl_absorpt_coefficient_mu 6.748
_exptl_absorpt_correction_type none
_exptl_crystal_density_diffrn 1.799
_exptl_crystal_density_method 'not measured'
_exptl_crystal_F_000 608.0
_refine_diff_density_max 0.6
_refine_diff_density_min -0.7
_refine_ls_extinction_method none
_refine_ls_goodness_of_fit_all 1.641
_refine_ls_hydrogen_treatment refxyz
_refine_ls_matrix_type sparse
_refine_ls_number_constraints 1
_refine_ls_number_parameters 92
_refine_ls_number_restraints 47
_refine_ls_shift/su_max 0.005
_refine_ls_weighting_details 1/\s(Y~obs~)^2^
_refine_ls_weighting_scheme sigma
_cod_data_source_file hg6211.cif
_cod_data_source_block I
_cod_original_sg_symbol_H-M 'P 21/c'
_cod_database_code 2206702

loop_
_symmetry_equiv_pos_as_xyz
x,y,z
-x,1/2+y,1/2-z
-x,-y,-z
x,1/2-y,1/2+z

loop_
_atom_site_label
_atom_site_fract_x
_atom_site_fract_y
_atom_site_fract_z
_atom_site_U_iso_or_equiv
_atom_site_adp_type
_atom_site_calc_flag
_atom_site_refinement_flags
_atom_site_occupancy
_atom_site_type_symbol
Cl1 0.75173(15) 0.1570(3) 0.12511(14) 0.0269(4) Uiso d D 1 Cl
S1 0.04110(12) 0.25043(13) -0.05257(7) 0.0269(4) Uiso d D 1 S
S2 0.53828(12) -0.00769(14) 0.22842(7) 0.0269(4) Uiso d D 1 S
O1 0.41184(17) -0.0340(4) 0.25537(14) 0.0269(4) Uiso d D 1 O
O2 -0.0243(4) 0.1139(3) -0.1111(2) 0.0269(4) Uiso d D 1 O
O3 -0.0117(2) 0.2956(5) 0.02000(11) 0.0269(4) Uiso d D 1 O
O4 0.6253(3) -0.1367(3) 0.21308(19) 0.0269(4) Uiso d D 1 O
N1 0.26907(15) 0.3922(3) -0.12379(11) 0.0269(4) Uiso d D 1 N
N2 0.02352(17) 0.41019(14) -0.11982(8) 0.0269(4) Uiso d D 1 N
N3 0.65720(17) 0.10948(14) 0.31064(14) 0.0269(4) Uiso d D 1 N
C1 0.24235(12) 0.2284(2) -0.00040(9) 0.0269(4) Uiso d D 1 C
C2 0.33184(13) 0.3004(2) -0.04357(9) 0.0269(4) Uiso d D 1 C
C3 0.10325(14) 0.39732(15) -0.18320(9) 0.0269(4) Uiso d D 1 C
C4 0.30954(13) 0.1390(2) 0.08259(9) 0.0269(4) Uiso d D 1 C
C5 0.46572(15) 0.1121(2) 0.12321(12) 0.0269(4) Uiso d D 1 C
C6 0.55492(15) 0.1828(3) 0.07942(12) 0.0269(4) Uiso d D 1 C
C7 0.49079(13) 0.2748(2) -0.00157(9) 0.0269(4) Uiso d D 1 C
H1 0.0814(8) 0.4892(11) -0.2234(7) 0.044 Uiso d D 1 H
H2 0.0707(10) 0.3011(11) -0.2187(6) 0.044 Uiso d D 1 H
H3 0.5541(9) 0.3160(10) -0.0320(6) 0.044 Uiso d D 1 H
H4 0.2476(9) 0.0937(11) 0.1121(6) 0.044 Uiso d D 1 H
H5 0.0555(9) 0.5041(11) -0.0813(6) 0.044 Uiso d D 1 H
H6 0.3375(9) 0.4321(11) -0.1498(6) 0.044 Uiso d D 1 H
H7 0.6580(8) 0.2158(10) 0.2881(6) 0.044 Uiso d D 1 H
H8 0.7567(9) 0.0647(11) 0.3389(6) 0.044 Uiso d D 1 H

loop_
_atom_type_symbol
_atom_type_description
_atom_type_scat_source
C C 'International Tables Vol C Table 6.1.1.4'
H H 'International Tables Vol C Table 6.1.1.4'
Cl Cl 'International Tables Vol C Table 6.1.1.4'
N N 'International Tables Vol C Table 6.1.1.4'
O O 'International Tables Vol C Table 6.1.1.4'
S S 'International Tables Vol C Table 6.1.1.4'

loop_
_geom_angle_atom_site_label_1
_geom_angle_atom_site_label_2
_geom_angle_atom_site_label_3
_geom_angle
_geom_angle_publ_flag
O2 S1 O3 119.4(2) yes
O2 S1 N2 110.42(13) yes
O2 S1 C1 108.92(17) yes
O3 S1 N2 106.39(18) yes
O3 S1 C1 109.25(10) yes
N2 S1 C1 100.90(10) yes
O1 S2 O4 122.35(19) yes
O1 S2 N3 106.27(14) yes
O1 S2 C5 105.68(13) yes
O4 S2 N3 107.67(14) yes
O4 S2 C5 108.82(13) yes
N3 S2 C5 104.75(10) yes
C2 N1 C3 123.27(16) yes
S1 N2 C3 113.58(11) yes
C2 N1 H6 116.1(6) no
C3 N1 H6 118.7(5) no
S1 N2 H5 110.9(5) no
C3 N2 H5 110.2(6) no
S2 N3 H7 112.6(5) no
S2 N3 H8 112.0(6) no
H7 N3 H8 112.5(8) no
C2 C1 C4 120.66(12) no
S1 C1 C2 119.80(11) yes
S1 C1 C4 119.55(11) yes
C1 C2 C7 117.82(13) no
N1 C2 C1 121.84(13) yes
N1 C2 C7 120.34(13) yes
N1 C3 N2 108.10(11) yes
C1 C4 C5 121.48(13) no
S2 C5 C4 117.40(12) yes
S2 C5 C6 124.83(13) yes
C4 C5 C6 117.77(15) no
Cl1 C6 C5 121.28(16) yes
Cl1 C6 C7 117.16(14) yes
C5 C6 C7 121.56(15) no
C2 C7 C6 120.67(13) no
N1 C3 H1 109.0(6) no
N1 C3 H2 110.7(6) no
N2 C3 H1 109.1(6) no
N2 C3 H2 107.5(6) no
H1 C3 H2 112.3(8) no
C1 C4 H4 119.6(5) no
C5 C4 H4 118.9(6) no
C2 C7 H3 119.7(5) no
C6 C7 H3 119.5(5) no

loop_
_geom_bond_atom_site_label_1
_geom_bond_atom_site_label_2
_geom_bond_distance
_geom_bond_publ_flag
Cl1 C6 1.730(2) yes
S1 O2 1.425(3) yes
S1 O3 1.426(2) yes
S1 N2 1.6438(16) yes
S1 C1 1.7650(17) yes
S2 O1 1.428(2) yes
S2 O4 1.429(3) yes
S2 N3 1.633(2) yes
S2 C5 1.772(2) yes
N1 C2 1.358(2) yes
N1 C3 1.473(2) yes
N2 C3 1.441(2) yes
N1 H6 0.943(9) no
N2 H5 0.951(9) no
N3 H7 0.951(8) no
N3 H8 0.946(9) no
C1 C2 1.3946(19) no
C1 C4 1.381(2) no
C2 C7 1.4031(19) no
C4 C5 1.381(2) no
C5 C6 1.394(2) no
C6 C7 1.368(2) no
C3 H1 0.949(9) no
C3 H2 0.947(9) no
C4 H4 0.946(9) no
C7 H3 0.953(9) no

loop_
_geom_hbond_atom_site_label_D
_geom_hbond_atom_site_label_H
_geom_hbond_atom_site_label_A
_geom_hbond_site_symmetry_A
_geom_hbond_distance_DH
_geom_hbond_distance_HA
_geom_hbond_distance_DA
_geom_hbond_angle_DHA
_geom_hbond_publ_flag
N2 H5 O3 3_565 0.951(9) 2.031(10) 2.905(4) 152.0(8) yes
N1 H6 O1 4_554 0.943(9) 2.019(9) 2.920(3) 159.4(8) yes
N3 H7 O1 2_655 0.951(8) 2.208(9) 3.121(3) 160.6(7) yes
N3 H8 N2 4_655 0.946(9) 2.366(9) 3.214(2) 149.1(8) yes
C3 H1 O2 2_554 0.949(9) 2.564(10) 3.416(3) 149.5(8) yes
C4 H4 O1 . 0.946(9) 2.366(9) 2.803(3) 107.7(7) yes

loop_
_geom_torsion_atom_site_label_1
_geom_torsion_atom_site_label_2
_geom_torsion_atom_site_label_3
_geom_torsion_atom_site_label_4
_geom_torsion
_geom_torsion_publ_flag
O2 S1 N2 C3 -62.4(2) no
O3 S1 N2 C3 166.72(13) no
C1 S1 N2 C3 52.73(12) no
O2 S1 C1 C2 96.13(19) no
O2 S1 C1 C4 -83.47(19) no
O3 S1 C1 C2 -131.9(2) no
O3 S1 C1 C4 48.5(2) no
N2 S1 C1 C2 -20.07(15) no
N2 S1 C1 C4 160.33(13) no
O1 S2 C5 C4 -7.5(2) no
O1 S2 C5 C6 171.5(2) no
O4 S2 C5 C4 125.57(18) no
O4 S2 C5 C6 -55.4(2) no
N3 S2 C5 C4 -119.51(15) no
N3 S2 C5 C6 59.5(2) no
C3 N1 C2 C7 166.79(16) no
C3 N1 C2 C1 -13.0(3) no
C2 N1 C3 N2 44.9(2) no
S1 N2 C3 N1 -66.39(16) no
C2 C1 C4 C5 -2.8(2) no
S1 C1 C2 C7 -177.71(12) no
C4 C1 C2 N1 -178.32(17) no
S1 C1 C2 N1 2.1(2) no
S1 C1 C4 C5 176.79(13) no
C4 C1 C2 C7 1.9(2) no
N1 C2 C7 C6 179.82(19) no
C1 C2 C7 C6 -0.4(2) no
C1 C4 C5 S2 -178.81(13) no
C1 C4 C5 C6 2.1(3) no
S2 C5 C6 C7 -179.59(15) no
S2 C5 C6 Cl1 0.7(3) no
C4 C5 C6 Cl1 179.73(17) no
C4 C5 C6 C7 -0.6(3) no
C5 C6 C7 C2 -0.3(3) no
Cl1 C6 C7 C2 179.46(16) no

loop_
_cod_related_entry_id
_cod_related_entry_database
_cod_related_entry_code
1 ChemSpider 3513
